data_4313277
loop_
_publ_author_name
'Nathan A. Eckert'
'Emily M. Bones'
'Rene J. Lachicotte'
'Patrick L. Holland'

_publ_section_title
;
 Nickel Complexes of a Bulky \b-Diketiminate Ligand
;
_journal_name_full 'Inorganic Chemistry'
_journal_page_first 1720
_journal_page_last 1725
_journal_paper_doi 10.1021/ic025986n
_journal_volume 42
_journal_year 2003
_chemical_formula_moiety 'C29 H41 Cl N2 Ni'
_chemical_formula_sum 'C29 H41 Cl N2 Ni'
_chemical_formula_weight 511.80
_chemical_name_common holeb05
_chemical_name_systematic
; 
(2,4-bis(2,6-diisopropylphenylimido)pentyl nickel 
chloro dimer 
;
_space_group_IT_number 14
_symmetry_cell_setting monoclinic
_symmetry_space_group_name_Hall '-P 2yn'
_symmetry_space_group_name_H-M 'P 1 21/n 1'
_atom_sites_solution_hydrogens geom
_atom_sites_solution_primary direct
_atom_sites_solution_secondary difmap
_audit_creation_method SHELXL-97
_cell_angle_alpha 90.00
_cell_angle_beta 105.4110(10)
_cell_angle_gamma 90.00
_cell_formula_units_Z 4
_cell_length_a 14.3240(10)
_cell_length_b 13.5156(10)
_cell_length_c 14.7970(10)
_cell_measurement_reflns_used 2645
_cell_measurement_temperature 193(2)
_cell_measurement_theta_max 22.5
_cell_measurement_theta_min 2.8
_cell_volume 2761.7(3)
_computing_cell_refinement 'Bruker SMART'
_computing_data_collection 'Bruker SMART'
_computing_data_reduction 'Bruker SHELXTL'
_computing_molecular_graphics 'Bruker SHELXTL'
_computing_publication_material 'Bruker SHELXTL'
_computing_structure_refinement 'SHELXL-97 (Sheldrick, 1997)'
_computing_structure_solution 'SHELXS-97 (Sheldrick, 1990)'
_diffrn_ambient_temperature 293(2)
_diffrn_measured_fraction_theta_full 0.998
_diffrn_measured_fraction_theta_max 0.998
_diffrn_measurement_device_type 'CCD area detector'
_diffrn_measurement_method 'phi and omega scans'
_diffrn_radiation_monochromator graphite
_diffrn_radiation_source 'fine-focus sealed tube'
_diffrn_radiation_type MoK\a
_diffrn_radiation_wavelength 0.71073
_diffrn_reflns_av_R_equivalents 0.0620
_diffrn_reflns_av_sigmaI/netI 0.0787
_diffrn_reflns_limit_h_max 15
_diffrn_reflns_limit_h_min -15
_diffrn_reflns_limit_k_max 15
_diffrn_reflns_limit_k_min -15
_diffrn_reflns_limit_l_max 12
_diffrn_reflns_limit_l_min -16
_diffrn_reflns_number 11862
_diffrn_reflns_theta_full 23.27
_diffrn_reflns_theta_max 23.27
_diffrn_reflns_theta_min 1.76
_exptl_absorpt_coefficient_mu 0.818
_exptl_absorpt_correction_T_max 0.99
_exptl_absorpt_correction_T_min 0.81
_exptl_absorpt_correction_type empirical
_exptl_absorpt_process_details SADABS
_exptl_crystal_colour purple
_exptl_crystal_density_diffrn 1.231
_exptl_crystal_density_method 'not measured'
_exptl_crystal_description block
_exptl_crystal_F_000 1096
_exptl_crystal_size_max 0.1
_exptl_crystal_size_mid 0.1
_exptl_crystal_size_min 0.1
_refine_diff_density_max 0.420
_refine_diff_density_min -0.304
_refine_diff_density_rms 0.066
_refine_ls_extinction_method none
_refine_ls_goodness_of_fit_ref 0.969
_refine_ls_hydrogen_treatment mixed
_refine_ls_matrix_type full
_refine_ls_number_parameters 298
_refine_ls_number_reflns 3955
_refine_ls_number_restraints 0
_refine_ls_restrained_S_all 0.969
_refine_ls_R_factor_all 0.0864
_refine_ls_R_factor_gt 0.0479
_refine_ls_shift/su_max 0.000
_refine_ls_shift/su_mean 0.000
_refine_ls_structure_factor_coef Fsqd
_refine_ls_weighting_details 'calc w=1/[\s^2^(Fo^2^)+(0.0537P)^2^+0.0000P] where P=(Fo^2^+2Fc^2^)/3'
_refine_ls_weighting_scheme calc
_refine_ls_wR_factor_gt 0.0979
_refine_ls_wR_factor_ref 0.1097
_reflns_number_gt 2655
_reflns_number_total 3955
_reflns_threshold_expression >2sigma(I)
_cod_data_source_file ic025986nsi20021203_054243_1.cif
_cod_data_source_block holeb05
_cod_depositor_comments
;
The following automatic conversions were performed:

'_symmetry_cell_setting' value 'Monoclinic' changed to 'monoclinic'
according to the built-in table from CIF Core dictionary named
'cif_core.dic' version 2.4.1 from 2010-06-29.

Automatic conversion script
Id: cif_fix_values 1646 2011-03-28 12:23:43Z adriana 
;
_cod_database_code 4313277

loop_
_symmetry_equiv_pos_as_xyz
'x, y, z'
'-x+1/2, y+1/2, -z+1/2'
'-x, -y, -z'
'x-1/2, -y-1/2, z-1/2'

loop_
_atom_site_label
_atom_site_type_symbol
_atom_site_fract_x
_atom_site_fract_y
_atom_site_fract_z
_atom_site_U_iso_or_equiv
_atom_site_adp_type
_atom_site_occupancy
_atom_site_symmetry_multiplicity
_atom_site_calc_flag
_atom_site_refinement_flags
_atom_site_disorder_assembly
_atom_site_disorder_group
Ni1 Ni 0.43942(4) 0.42857(4) 0.90569(4) 0.02520(18) Uani 1 1 d . . .
Cl1 Cl 0.43699(8) 0.59160(8) 0.95495(8) 0.0386(3) Uani 1 1 d . . .
N11 N 0.4747(2) 0.4054(2) 0.7898(2) 0.0231(8) Uani 1 1 d . . .
N12 N 0.3189(2) 0.3546(2) 0.8653(2) 0.0247(8) Uani 1 1 d . . .
C11 C 0.4455(3) 0.3657(4) 0.6202(3) 0.0422(12) Uani 1 1 d . . .
H11A H 0.5111 0.3883 0.6313 0.063 Uiso 1 1 calc R . .
H11B H 0.4041 0.4055 0.5723 0.063 Uiso 1 1 calc R . .
H11C H 0.4414 0.2979 0.6003 0.063 Uiso 1 1 calc R . .
C21 C 0.4137(3) 0.3742(3) 0.7103(3) 0.0284(10) Uani 1 1 d . . .
C31 C 0.3200(3) 0.3440(3) 0.7043(3) 0.0322(11) Uani 1 1 d . . .
H31A H 0.2808 0.3333 0.6441 0.039 Uiso 1 1 calc R . .
C41 C 0.2774(3) 0.3278(3) 0.7766(3) 0.0291(11) Uani 1 1 d . . .
C51 C 0.1807(3) 0.2759(4) 0.7506(3) 0.0462(13) Uani 1 1 d . . .
H51A H 0.1575 0.2684 0.8055 0.069 Uiso 1 1 calc R . .
H51B H 0.1878 0.2119 0.7251 0.069 Uiso 1 1 calc R . .
H51C H 0.1352 0.3144 0.7047 0.069 Uiso 1 1 calc R . .
C12 C 0.5746(3) 0.4201(3) 0.7880(3) 0.0273(10) Uani 1 1 d . . .
C22 C 0.6402(3) 0.3419(3) 0.8193(3) 0.0299(11) Uani 1 1 d . . .
C32 C 0.7334(3) 0.3528(3) 0.8099(3) 0.0374(12) Uani 1 1 d . . .
H32A H 0.7776 0.3016 0.8289 0.045 Uiso 1 1 calc R . .
C42 C 0.7619(3) 0.4374(4) 0.7732(3) 0.0434(13) Uani 1 1 d . . .
H42A H 0.8244 0.4425 0.7664 0.052 Uiso 1 1 calc R . .
C52 C 0.6983(3) 0.5141(3) 0.7466(3) 0.0379(12) Uani 1 1 d . . .
H52A H 0.7189 0.5717 0.7235 0.045 Uiso 1 1 calc R . .
C62 C 0.6030(3) 0.5079(3) 0.7535(3) 0.0276(10) Uani 1 1 d . . .
C72 C 0.6091(3) 0.2479(3) 0.8605(3) 0.0364(11) Uani 1 1 d . . .
H72A H 0.5568 0.2664 0.8886 0.044 Uiso 1 1 calc R . .
C82 C 0.5688(4) 0.1698(3) 0.7866(4) 0.0554(15) Uani 1 1 d . . .
H82A H 0.5177 0.1980 0.7377 0.083 Uiso 1 1 calc R . .
H82B H 0.5437 0.1154 0.8147 0.083 Uiso 1 1 calc R . .
H82C H 0.6194 0.1465 0.7605 0.083 Uiso 1 1 calc R . .
C92 C 0.6910(3) 0.2027(3) 0.9391(3) 0.0490(13) Uani 1 1 d . . .
H92A H 0.6677 0.1440 0.9626 0.073 Uiso 1 1 calc R . .
H92B H 0.7115 0.2498 0.9890 0.073 Uiso 1 1 calc R . .
H92C H 0.7446 0.1861 0.9146 0.073 Uiso 1 1 calc R . .
C102 C 0.5358(3) 0.5954(3) 0.7238(3) 0.0362(12) Uani 1 1 d . . .
H10A H 0.4721 0.5770 0.7314 0.043 Uiso 1 1 calc R . .
C112 C 0.5725(3) 0.6830(3) 0.7874(4) 0.0470(13) Uani 1 1 d . . .
H11D H 0.5806 0.6638 0.8515 0.071 Uiso 1 1 calc R . .
H11E H 0.5266 0.7362 0.7719 0.071 Uiso 1 1 calc R . .
H11F H 0.6336 0.7044 0.7791 0.071 Uiso 1 1 calc R . .
C122 C 0.5225(4) 0.6253(4) 0.6209(4) 0.0619(16) Uani 1 1 d . . .
H12A H 0.4992 0.5696 0.5811 0.093 Uiso 1 1 calc R . .
H12B H 0.5835 0.6466 0.6123 0.093 Uiso 1 1 calc R . .
H12C H 0.4765 0.6784 0.6052 0.093 Uiso 1 1 calc R . .
C13 C 0.2732(3) 0.3204(3) 0.9365(3) 0.0284(10) Uani 1 1 d . . .
C23 C 0.2995(3) 0.2278(3) 0.9765(3) 0.0360(12) Uani 1 1 d . . .
C33 C 0.2554(4) 0.1954(4) 1.0441(4) 0.0494(14) Uani 1 1 d . . .
H33A H 0.2724 0.1342 1.0724 0.059 Uiso 1 1 calc R . .
C43 C 0.1870(3) 0.2521(4) 1.0700(3) 0.0527(15) Uani 1 1 d . . .
H43A H 0.1588 0.2294 1.1159 0.063 Uiso 1 1 calc R . .
C53 C 0.1605(3) 0.3419(4) 1.0283(3) 0.0487(14) Uani 1 1 d . . .
H53A H 0.1146 0.3797 1.0467 0.058 Uiso 1 1 calc R . .
C63 C 0.2010(3) 0.3778(3) 0.9586(3) 0.0351(11) Uani 1 1 d . . .
C73 C 0.3714(4) 0.1606(3) 0.9473(4) 0.0467(13) Uani 1 1 d . . .
H73A H 0.3964 0.1971 0.9014 0.056 Uiso 1 1 calc R . .
C83 C 0.3246(4) 0.0672(4) 0.8996(5) 0.094(2) Uani 1 1 d . . .
H83A H 0.2702 0.0843 0.8483 0.142 Uiso 1 1 calc R . .
H83B H 0.3030 0.0273 0.9438 0.142 Uiso 1 1 calc R . .
H83C H 0.3708 0.0307 0.8763 0.142 Uiso 1 1 calc R . .
C93 C 0.4580(4) 0.1352(4) 1.0295(4) 0.0633(16) Uani 1 1 d . . .
H93A H 0.5016 0.0928 1.0082 0.095 Uiso 1 1 calc R . .
H93B H 0.4358 0.1020 1.0773 0.095 Uiso 1 1 calc R . .
H93C H 0.4911 0.1950 1.0548 0.095 Uiso 1 1 calc R . .
C103 C 0.1625(3) 0.4711(4) 0.9063(4) 0.0496(14) Uani 1 1 d . . .
H10B H 0.1948 0.4812 0.8564 0.060 Uiso 1 1 calc R . .
C113 C 0.1780(4) 0.5602(4) 0.9676(4) 0.0730(17) Uani 1 1 d . . .
H11G H 0.2460 0.5684 0.9965 0.110 Uiso 1 1 calc R . .
H11H H 0.1445 0.5521 1.0153 0.110 Uiso 1 1 calc R . .
H11I H 0.1536 0.6176 0.9307 0.110 Uiso 1 1 calc R . .
C123 C 0.0511(4) 0.4610(4) 0.8611(4) 0.083(2) Uani 1 1 d . . .
H12G H 0.0270 0.5208 0.8279 0.125 Uiso 1 1 calc R . .
H12D H 0.0189 0.4498 0.9093 0.125 Uiso 1 1 calc R . .
H12E H 0.0391 0.4063 0.8181 0.125 Uiso 1 1 calc R . .

loop_
_atom_site_aniso_label
_atom_site_aniso_U_11
_atom_site_aniso_U_22
_atom_site_aniso_U_33
_atom_site_aniso_U_23
_atom_site_aniso_U_13
_atom_site_aniso_U_12
Ni1 0.0237(3) 0.0312(3) 0.0197(3) -0.0022(3) 0.0042(2) -0.0015(3)
Cl1 0.0431(7) 0.0350(7) 0.0313(7) -0.0040(5) -0.0014(5) 0.0064(5)
N11 0.0183(19) 0.032(2) 0.0174(19) -0.0013(16) 0.0013(15) 0.0003(15)
N12 0.0188(19) 0.032(2) 0.024(2) -0.0021(17) 0.0059(16) 0.0007(15)
C11 0.037(3) 0.064(3) 0.028(3) -0.011(3) 0.012(2) -0.006(2)
C21 0.029(3) 0.031(2) 0.024(3) 0.001(2) 0.006(2) 0.001(2)
C31 0.026(3) 0.050(3) 0.017(2) -0.003(2) -0.002(2) -0.003(2)
C41 0.022(3) 0.033(3) 0.029(3) -0.001(2) 0.002(2) -0.001(2)
C51 0.031(3) 0.071(4) 0.035(3) -0.007(3) 0.007(2) -0.017(3)
C12 0.020(2) 0.044(3) 0.019(2) -0.005(2) 0.0074(18) -0.002(2)
C22 0.029(3) 0.042(3) 0.018(2) -0.009(2) 0.004(2) 0.001(2)
C32 0.026(3) 0.052(3) 0.033(3) -0.007(3) 0.006(2) 0.010(2)
C42 0.021(3) 0.073(4) 0.040(3) -0.007(3) 0.015(2) -0.001(3)
C52 0.034(3) 0.050(3) 0.034(3) -0.002(2) 0.017(2) -0.004(2)
C62 0.023(2) 0.043(3) 0.015(2) -0.002(2) 0.0044(19) -0.003(2)
C72 0.037(3) 0.038(3) 0.033(3) -0.006(2) 0.008(2) 0.005(2)
C82 0.057(4) 0.044(3) 0.056(4) -0.004(3) -0.001(3) 0.003(3)
C92 0.049(3) 0.044(3) 0.049(3) 0.007(3) 0.004(3) 0.006(3)
C102 0.027(3) 0.045(3) 0.037(3) 0.010(2) 0.008(2) -0.005(2)
C112 0.045(3) 0.048(3) 0.051(3) 0.004(3) 0.018(3) 0.000(3)
C122 0.066(4) 0.063(4) 0.051(4) 0.020(3) 0.005(3) -0.002(3)
C13 0.023(2) 0.039(3) 0.022(3) 0.000(2) 0.004(2) -0.007(2)
C23 0.029(3) 0.039(3) 0.038(3) 0.006(2) 0.004(2) -0.008(2)
C33 0.043(3) 0.059(3) 0.044(3) 0.015(3) 0.006(3) -0.013(3)
C43 0.034(3) 0.092(5) 0.030(3) 0.014(3) 0.005(2) -0.023(3)
C53 0.029(3) 0.083(4) 0.035(3) 0.000(3) 0.011(2) 0.002(3)
C63 0.030(3) 0.047(3) 0.029(3) 0.002(2) 0.008(2) -0.001(2)
C73 0.054(4) 0.035(3) 0.051(3) 0.009(3) 0.014(3) 0.005(2)
C83 0.090(5) 0.072(4) 0.098(5) -0.027(4) -0.015(4) 0.021(4)
C93 0.054(4) 0.054(3) 0.072(4) -0.003(3) 0.001(3) 0.008(3)
C103 0.046(3) 0.053(3) 0.051(4) -0.005(3) 0.016(3) 0.011(3)
C113 0.072(4) 0.067(4) 0.081(5) -0.016(4) 0.020(3) -0.006(3)
C123 0.059(4) 0.077(4) 0.091(5) 0.004(4) -0.020(3) 0.012(3)

loop_
_atom_type_symbol
_atom_type_description
_atom_type_scat_dispersion_real
_atom_type_scat_dispersion_imag
_atom_type_scat_source
C C 0.0033 0.0016 'International Tables Vol C Tables 4.2.6.8 and 6.1.1.4'
H H 0.0000 0.0000 'International Tables Vol C Tables 4.2.6.8 and 6.1.1.4'
N N 0.0061 0.0033 'International Tables Vol C Tables 4.2.6.8 and 6.1.1.4'
Cl Cl 0.1484 0.1585 'International Tables Vol C Tables 4.2.6.8 and 6.1.1.4'
Ni Ni 0.3393 1.1124 'International Tables Vol C Tables 4.2.6.8 and 6.1.1.4'

loop_
_geom_angle_atom_site_label_1
_geom_angle_atom_site_label_2
_geom_angle_atom_site_label_3
_geom_angle
_geom_angle_site_symmetry_1
_geom_angle_site_symmetry_3
_geom_angle_publ_flag
N11 Ni1 N12 93.66(13) . . ?
N11 Ni1 Cl1 117.37(10) . . ?
N12 Ni1 Cl1 119.84(10) . . ?
N11 Ni1 Cl1 116.42(10) . 3_667 ?
N12 Ni1 Cl1 127.58(10) . 3_667 ?
Cl1 Ni1 Cl1 84.56(4) . 3_667 ?
Ni1 Cl1 Ni1 95.44(4) . 3_667 ?
C21 N11 C12 116.4(3) . . ?
C21 N11 Ni1 124.6(3) . . ?
C12 N11 Ni1 119.0(2) . . ?
C41 N12 C13 117.0(3) . . ?
C41 N12 Ni1 124.6(3) . . ?
C13 N12 Ni1 118.3(3) . . ?
N11 C21 C31 123.2(4) . . ?
N11 C21 C11 121.2(4) . . ?
C31 C21 C11 115.6(4) . . ?
C41 C31 C21 128.2(4) . . ?
N12 C41 C31 122.8(4) . . ?
N12 C41 C51 121.0(4) . . ?
C31 C41 C51 116.2(4) . . ?
C62 C12 C22 121.7(4) . . ?
C62 C12 N11 120.6(4) . . ?
C22 C12 N11 117.7(4) . . ?
C32 C22 C12 117.6(4) . . ?
C32 C22 C72 121.3(4) . . ?
C12 C22 C72 121.1(4) . . ?
C42 C32 C22 121.5(4) . . ?
C52 C42 C32 120.0(4) . . ?
C42 C52 C62 121.4(4) . . ?
C12 C62 C52 117.6(4) . . ?
C12 C62 C102 123.1(4) . . ?
C52 C62 C102 119.3(4) . . ?
C82 C72 C22 112.7(4) . . ?
C82 C72 C92 109.5(4) . . ?
C22 C72 C92 112.8(4) . . ?
C62 C102 C112 109.9(4) . . ?
C62 C102 C122 113.3(4) . . ?
C112 C102 C122 109.9(4) . . ?
C23 C13 C63 122.2(4) . . ?
C23 C13 N12 118.0(4) . . ?
C63 C13 N12 119.7(4) . . ?
C33 C23 C13 117.7(4) . . ?
C33 C23 C73 119.3(4) . . ?
C13 C23 C73 123.0(4) . . ?
C43 C33 C23 121.3(5) . . ?
C33 C43 C53 120.0(5) . . ?
C43 C53 C63 121.5(5) . . ?
C53 C63 C13 117.1(4) . . ?
C53 C63 C103 120.3(4) . . ?
C13 C63 C103 122.4(4) . . ?
C83 C73 C23 112.4(4) . . ?
C83 C73 C93 110.5(4) . . ?
C23 C73 C93 112.0(4) . . ?
C113 C103 C63 112.9(4) . . ?
C113 C103 C123 107.6(4) . . ?
C63 C103 C123 109.9(4) . . ?

loop_
_geom_bond_atom_site_label_1
_geom_bond_atom_site_label_2
_geom_bond_distance
_geom_bond_site_symmetry_2
_geom_bond_publ_flag
Ni1 N11 1.938(3) . ?
Ni1 N12 1.946(3) . ?
Ni1 Cl1 2.3241(12) . ?
Ni1 Cl1 2.3495(12) 3_667 ?
Cl1 Ni1 2.3495(12) 3_667 ?
N11 C21 1.334(5) . ?
N11 C12 1.452(5) . ?
N12 C41 1.338(5) . ?
N12 C13 1.456(5) . ?
C11 C21 1.523(6) . ?
C21 C31 1.383(5) . ?
C31 C41 1.384(6) . ?
C41 C51 1.508(5) . ?
C12 C62 1.393(6) . ?
C12 C22 1.408(6) . ?
C22 C32 1.386(6) . ?
C22 C72 1.526(6) . ?
C32 C42 1.374(6) . ?
C42 C52 1.367(6) . ?
C52 C62 1.399(6) . ?
C62 C102 1.515(6) . ?
C72 C82 1.520(6) . ?
C72 C92 1.541(6) . ?
C102 C112 1.517(6) . ?
C102 C122 1.537(6) . ?
C13 C23 1.393(6) . ?
C13 C63 1.400(6) . ?
C23 C33 1.389(6) . ?
C23 C73 1.519(6) . ?
C33 C43 1.375(7) . ?
C43 C53 1.369(7) . ?
C53 C63 1.397(6) . ?
C63 C103 1.505(6) . ?
C73 C83 1.514(7) . ?
C73 C93 1.528(7) . ?
C103 C113 1.489(7) . ?
C103 C123 1.563(7) . ?
